data_4038484
loop_
_publ_author_name
'Wang, Yu-Jiang'
'Li, Xiao-Xiao'
'Chen, Zili'

_publ_section_title
;
 Gold-Catalyzed Diastereoselective Formal Intermolecular [4 + 2 + 1]
 Cycloaddition of 1,3-Dien-8-yne with Diazo Ester.
;
_journal_name_full 'The Journal of organic chemistry'
_journal_paper_doi 10.1021/acs.joc.0c00146
_journal_year 2020
_chemical_absolute_configuration unk
_chemical_formula_moiety 'C17 H18 O3'
_chemical_formula_sum 'C17 H18 O3'
_chemical_formula_weight 270.31
_space_group_crystal_system hexagonal
_space_group_IT_number 169
_space_group_name_Hall 'P 61'
_space_group_name_H-M_alt 'P 61'
_atom_sites_solution_hydrogens geom
_atom_sites_solution_primary dual
_atom_sites_solution_secondary difmap
_audit_creation_date 2018-06-19
_audit_creation_method
;
Olex2 1.2
(compiled 2018.05.18 svn.r3508 for OlexSys, GUI svn.r5497)
;
_cell_angle_alpha 90.00
_cell_angle_beta 90.00
_cell_angle_gamma 120.00
_cell_formula_units_Z 6
_cell_length_a 8.6843(6)
_cell_length_b 8.6843(6)
_cell_length_c 32.226(3)
_cell_measurement_reflns_used 2791
_cell_measurement_temperature 200(2)
_cell_measurement_theta_max 24.942
_cell_measurement_theta_min 2.708
_cell_volume 2104.8(3)
_computing_cell_refinement 'SAINT V8.38A (?, 2016)'
_computing_data_reduction 'SAINT V8.38A (?, 2016)'
_computing_molecular_graphics 'Olex2 (Dolomanov et al., 2009)'
_computing_publication_material 'Olex2 (Dolomanov et al., 2009)'
_computing_structure_refinement 'ShelXL (Sheldrick, 2015)'
_computing_structure_solution 'ShelXT (Sheldrick, 2015)'
_diffrn_ambient_temperature 199.99
_diffrn_measured_fraction_theta_full 0.999
_diffrn_measured_fraction_theta_max 0.999
_diffrn_measurement_device_type 'Bruker APEX-II CCD'
_diffrn_measurement_method '\f and \w scans'
_diffrn_radiation_monochromator graphite
_diffrn_radiation_type MoK\a
_diffrn_radiation_wavelength 0.71073
_diffrn_reflns_av_R_equivalents 0.0426
_diffrn_reflns_av_unetI/netI 0.0581
_diffrn_reflns_limit_h_max 7
_diffrn_reflns_limit_h_min -11
_diffrn_reflns_limit_k_max 9
_diffrn_reflns_limit_k_min -11
_diffrn_reflns_limit_l_max 41
_diffrn_reflns_limit_l_min -33
_diffrn_reflns_number 6996
_diffrn_reflns_theta_full 27.43
_diffrn_reflns_theta_max 27.43
_diffrn_reflns_theta_min 2.71
_diffrn_source 'fine-focus sealed tube'
_diffrn_standards_number 0
_exptl_absorpt_coefficient_mu 0.087
_exptl_absorpt_correction_T_max 0.7455
_exptl_absorpt_correction_T_min 0.6697
_exptl_absorpt_correction_type multi-scan
_exptl_absorpt_process_details
'SADABS-2016/2 (Bruker,2016/2) was used for absorption correction. wR2(int) was 0.1181 before and 0.0538 after correction. The Ratio of minimum to maximum transmission is 0.8983. The \l/2 correction factor is Not present.'
_exptl_crystal_colour 'clear light colourless'
_exptl_crystal_colour_lustre clear
_exptl_crystal_colour_modifier light
_exptl_crystal_colour_primary colourless
_exptl_crystal_density_diffrn 1.280
_exptl_crystal_density_method 'not measured'
_exptl_crystal_description block
_exptl_crystal_F_000 864
_exptl_crystal_size_max 0.2
_exptl_crystal_size_mid 0.19
_exptl_crystal_size_min 0.17
_refine_diff_density_max 0.161
_refine_diff_density_min -0.180
_refine_diff_density_rms 0.038
_refine_ls_abs_structure_details 'Flack H D (1983), Acta Cryst. A39, 876-881'
_refine_ls_abs_structure_Flack 0.6(15)
_refine_ls_extinction_method none
_refine_ls_goodness_of_fit_ref 1.087
_refine_ls_hydrogen_treatment constr
_refine_ls_matrix_type full
_refine_ls_number_parameters 182
_refine_ls_number_reflns 2720
_refine_ls_number_restraints 1
_refine_ls_restrained_S_all 1.087
_refine_ls_R_factor_all 0.0764
_refine_ls_R_factor_gt 0.0507
_refine_ls_shift/su_max 0.001
_refine_ls_shift/su_mean 0.000
_refine_ls_structure_factor_coef Fsqd
_refine_ls_weighting_details 'calc w=1/[\s^2^(Fo^2^)+(0.0391P)^2^+0.3182P] where P=(Fo^2^+2Fc^2^)/3'
_refine_ls_weighting_scheme calc
_refine_ls_wR_factor_gt 0.0984
_refine_ls_wR_factor_ref 0.1073
_reflns_number_gt 2093
_reflns_number_total 2720
_reflns_threshold_expression >2sigma(I)
_cod_data_source_file jo0c00146_si_002.cif
_cod_data_source_block mo_czl2018061401_0m
_cod_database_code 4038484
_olex2_refinement_description
;
1. Fixed Uiso
 At 1.2 times of:
  All C(H) groups, All C(H,H) groups
 At 1.5 times of:
  All C(H,H,H) groups
2.a Ternary CH refined with riding coordinates:
 C00E(H00F)
2.b Secondary CH2 refined with riding coordinates:
 C009(H00A,H00B), C00G(H00H,H00I), C00I(H00K,H00L)
2.c Aromatic/amide H refined with riding coordinates:
 C004(H004), C006(H006), C00B(H00C), C00C(H00D), C00D(H00E), C00F(H00G),
 C00H(H00J), C00K(H00P)
2.d Idealised Me refined as rotating group:
 C00J(H00M,H00N,H00O)
;
_olex2_submission_special_instructions 'No special instructions were received'

loop_
_space_group_symop_id
_space_group_symop_operation_xyz
1 'x, y, z'
2 'x-y, x, z+1/6'
3 '-y, x-y, z+1/3'
4 '-x, -y, z+1/2'
5 '-x+y, -x, z+2/3'
6 'y, -x+y, z+5/6'

loop_
_atom_site_label
_atom_site_type_symbol
_atom_site_fract_x
_atom_site_fract_y
_atom_site_fract_z
_atom_site_U_iso_or_equiv
_atom_site_adp_type
_atom_site_occupancy
_atom_site_calc_flag
_atom_site_disorder_assembly
_atom_site_disorder_group
_atom_site_refinement_flags_posn
O001 O -1.1875(2) -0.3035(3) -0.50046(6) 0.0439(5) Uani 1 d . . .
O002 O -1.0373(3) -0.9017(3) -0.55967(6) 0.0600(6) Uani 1 d . . .
O003 O -1.2739(3) -0.4498(3) -0.44054(6) 0.0575(6) Uani 1 d . . .
C004 C -0.7174(3) -0.1973(4) -0.50897(8) 0.0383(6) Uani 1 d . . .
H004 H -0.7363 -0.2848 -0.5291 0.046 Uiso 1 calc . . R
C005 C -1.0312(3) -0.6678(3) -0.52167(8) 0.0333(6) Uani 1 d . . .
C006 C -1.0466(3) -0.5259(3) -0.51451(8) 0.0316(6) Uani 1 d . . .
H006 H -1.0849 -0.4851 -0.5375 0.038 Uiso 1 calc . . R
C007 C -1.1720(4) -0.3942(3) -0.46895(8) 0.0379(6) Uani 1 d . . .
C008 C -0.8433(3) -0.2359(3) -0.47851(8) 0.0337(6) Uani 1 d . . .
C009 C -1.0718(4) -0.7595(4) -0.56344(9) 0.0442(7) Uani 1 d . . .
H00A H -1.1977 -0.8049 -0.5710 0.053 Uiso 1 calc . . R
H00B H -0.9954 -0.6755 -0.5852 0.053 Uiso 1 calc . . R
C00A C -1.0118(3) -0.4198(3) -0.47501(8) 0.0335(6) Uani 1 d . . .
C00B C -0.8123(4) -0.1071(4) -0.44872(8) 0.0431(7) Uani 1 d . . .
H00C H -0.8971 -0.1302 -0.4275 0.052 Uiso 1 calc . . R
C00C C -0.8333(4) -0.5376(4) -0.43896(9) 0.0453(7) Uani 1 d . . .
H00D H -0.7368 -0.4680 -0.4208 0.054 Uiso 1 calc . . R
C00D C -0.8193(4) -0.6469(4) -0.46471(9) 0.0449(7) Uani 1 d . . .
H00E H -0.7128 -0.6526 -0.4645 0.054 Uiso 1 calc . . R
C00E C -0.9646(4) -0.7636(3) -0.49445(8) 0.0404(7) Uani 1 d . . .
H00F H -1.0671 -0.8566 -0.4782 0.048 Uiso 1 calc . . R
C00F C -0.5639(4) -0.0328(4) -0.51054(10) 0.0508(8) Uani 1 d . . .
H00G H -0.4800 -0.0077 -0.5321 0.061 Uiso 1 calc . . R
C00G C -0.9948(4) -0.5178(4) -0.43692(8) 0.0423(7) Uani 1 d . . .
H00H H -0.9892 -0.4513 -0.4115 0.051 Uiso 1 calc . . R
H00I H -1.1021 -0.6372 -0.4350 0.051 Uiso 1 calc . . R
C00H C -0.5322(4) 0.0934(4) -0.48149(12) 0.0557(9) Uani 1 d . . .
H00J H -0.4264 0.2060 -0.4826 0.067 Uiso 1 calc . . R
C00I C -0.9122(5) -0.8555(4) -0.52718(9) 0.0519(8) Uani 1 d . . .
H00K H -0.7903 -0.7744 -0.5374 0.062 Uiso 1 calc . . R
H00L H -0.9166 -0.9631 -0.5155 0.062 Uiso 1 calc . . R
C00J C -1.3333(4) -0.2683(4) -0.49945(10) 0.0501(8) Uani 1 d . . .
H00M H -1.3331 -0.2069 -0.5250 0.075 Uiso 1 calc . . GR
H00N H -1.3200 -0.1934 -0.4754 0.075 Uiso 1 calc . . GR
H00O H -1.4459 -0.3809 -0.4973 0.075 Uiso 1 calc . . GR
C00K C -0.6544(5) 0.0567(4) -0.45063(10) 0.0548(9) Uani 1 d . . .
H00P H -0.6313 0.1442 -0.4301 0.066 Uiso 1 calc . . R

loop_
_atom_site_aniso_label
_atom_site_aniso_U_11
_atom_site_aniso_U_22
_atom_site_aniso_U_33
_atom_site_aniso_U_23
_atom_site_aniso_U_13
_atom_site_aniso_U_12
O001 0.0445(12) 0.0546(12) 0.0420(10) 0.0032(9) 0.0056(9) 0.0318(10)
O002 0.0866(16) 0.0489(13) 0.0529(12) -0.0170(11) -0.0087(13) 0.0403(13)
O003 0.0571(14) 0.0659(14) 0.0471(12) 0.0064(11) 0.0191(11) 0.0288(12)
C004 0.0360(15) 0.0369(15) 0.0459(16) 0.0052(13) 0.0006(13) 0.0210(13)
C005 0.0312(14) 0.0302(14) 0.0305(13) -0.0016(11) 0.0035(11) 0.0095(12)
C006 0.0307(14) 0.0322(14) 0.0273(12) 0.0026(11) 0.0006(11) 0.0123(12)
C007 0.0415(16) 0.0335(14) 0.0316(14) -0.0078(13) 0.0033(13) 0.0135(13)
C008 0.0384(15) 0.0292(13) 0.0367(14) 0.0011(12) -0.0091(13) 0.0193(12)
C009 0.0470(17) 0.0415(16) 0.0419(15) -0.0103(13) -0.0009(13) 0.0206(14)
C00A 0.0401(15) 0.0306(14) 0.0263(11) 0.0001(11) 0.0023(11) 0.0151(12)
C00B 0.0587(19) 0.0386(16) 0.0366(15) -0.0062(13) -0.0156(13) 0.0279(15)
C00C 0.062(2) 0.0352(15) 0.0358(14) 0.0030(13) -0.0124(14) 0.0218(15)
C00D 0.0491(18) 0.0375(16) 0.0473(16) 0.0068(14) -0.0056(14) 0.0210(14)
C00E 0.0451(16) 0.0296(14) 0.0426(15) 0.0051(12) 0.0053(13) 0.0158(13)
C00F 0.0363(16) 0.0407(17) 0.075(2) 0.0119(17) 0.0010(16) 0.0187(14)
C00G 0.0616(19) 0.0370(16) 0.0286(13) 0.0034(12) 0.0028(13) 0.0249(14)
C00H 0.0389(18) 0.0358(17) 0.087(2) 0.0023(18) -0.0183(18) 0.0147(14)
C00I 0.071(2) 0.0466(18) 0.0488(18) -0.0016(15) -0.0024(17) 0.0373(17)
C00J 0.0462(19) 0.065(2) 0.0521(17) -0.0110(16) -0.0003(14) 0.0369(17)
C00K 0.075(2) 0.0369(17) 0.060(2) -0.0147(15) -0.0360(19) 0.0332(18)

loop_
_atom_type_symbol
_atom_type_description
_atom_type_scat_dispersion_real
_atom_type_scat_dispersion_imag
_atom_type_scat_source
C C 0.0033 0.0016 'International Tables Vol C Tables 4.2.6.8 and 6.1.1.4'
H H 0.0000 0.0000 'International Tables Vol C Tables 4.2.6.8 and 6.1.1.4'
O O 0.0106 0.0060 'International Tables Vol C Tables 4.2.6.8 and 6.1.1.4'

loop_
_geom_angle_atom_site_label_1
_geom_angle_atom_site_label_2
_geom_angle_atom_site_label_3
_geom_angle
_geom_angle_site_symmetry_1
_geom_angle_site_symmetry_3
_geom_angle_publ_flag
C007 O001 C00J 117.8(2) . . ?
C009 O002 C00I 106.5(2) . . ?
C008 C004 H004 119.6 . . ?
C008 C004 C00F 120.9(3) . . ?
C00F C004 H004 119.6 . . ?
C006 C005 C009 122.6(3) . . ?
C006 C005 C00E 131.0(2) . . ?
C00E C005 C009 106.2(2) . . ?
C005 C006 H006 115.4 . . ?
C005 C006 C00A 129.2(2) . . ?
C00A C006 H006 115.4 . . ?
O001 C007 C00A 110.9(2) . . ?
O003 C007 O001 123.4(3) . . ?
O003 C007 C00A 125.7(3) . . ?
C004 C008 C00A 122.1(2) . . ?
C004 C008 C00B 118.9(3) . . ?
C00B C008 C00A 118.9(2) . . ?
O002 C009 C005 106.7(2) . . ?
O002 C009 H00A 110.4 . . ?
O002 C009 H00B 110.4 . . ?
C005 C009 H00A 110.4 . . ?
C005 C009 H00B 110.4 . . ?
H00A C009 H00B 108.6 . . ?
C006 C00A C007 106.1(2) . . ?
C006 C00A C008 111.6(2) . . ?
C006 C00A C00G 112.3(2) . . ?
C007 C00A C008 108.7(2) . . ?
C007 C00A C00G 108.9(2) . . ?
C008 C00A C00G 109.1(2) . . ?
C008 C00B H00C 120.6 . . ?
C008 C00B C00K 118.9(3) . . ?
C00K C00B H00C 120.6 . . ?
C00D C00C H00D 118.6 . . ?
C00D C00C C00G 122.8(3) . . ?
C00G C00C H00D 118.6 . . ?
C00C C00D H00E 118.6 . . ?
C00C C00D C00E 122.7(3) . . ?
C00E C00D H00E 118.6 . . ?
C005 C00E H00F 108.6 . . ?
C005 C00E C00I 100.6(2) . . ?
C00D C00E C005 115.0(2) . . ?
C00D C00E H00F 108.6 . . ?
C00D C00E C00I 115.1(3) . . ?
C00I C00E H00F 108.6 . . ?
C004 C00F H00G 119.7 . . ?
C00H C00F C004 120.6(3) . . ?
C00H C00F H00G 119.7 . . ?
C00A C00G H00H 109.1 . . ?
C00A C00G H00I 109.1 . . ?
C00C C00G C00A 112.5(2) . . ?
C00C C00G H00H 109.1 . . ?
C00C C00G H00I 109.1 . . ?
H00H C00G H00I 107.8 . . ?
C00F C00H H00J 120.3 . . ?
C00F C00H C00K 119.3(3) . . ?
C00K C00H H00J 120.3 . . ?
O002 C00I C00E 105.8(2) . . ?
O002 C00I H00K 110.6 . . ?
O002 C00I H00L 110.6 . . ?
C00E C00I H00K 110.6 . . ?
C00E C00I H00L 110.6 . . ?
H00K C00I H00L 108.7 . . ?
O001 C00J H00M 109.5 . . ?
O001 C00J H00N 109.5 . . ?
O001 C00J H00O 109.5 . . ?
H00M C00J H00N 109.5 . . ?
H00M C00J H00O 109.5 . . ?
H00N C00J H00O 109.5 . . ?
C00B C00K H00P 119.3 . . ?
C00H C00K C00B 121.3(3) . . ?
C00H C00K H00P 119.3 . . ?

loop_
_geom_bond_atom_site_label_1
_geom_bond_atom_site_label_2
_geom_bond_distance
_geom_bond_site_symmetry_2
_geom_bond_publ_flag
O001 C007 1.332(3) . ?
O001 C00J 1.444(3) . ?
O002 C009 1.413(3) . ?
O002 C00I 1.415(4) . ?
O003 C007 1.194(3) . ?
C004 H004 0.9500 . ?
C004 C008 1.380(4) . ?
C004 C00F 1.384(4) . ?
C005 C006 1.325(4) . ?
C005 C009 1.513(4) . ?
C005 C00E 1.509(4) . ?
C006 H006 0.9500 . ?
C006 C00A 1.511(4) . ?
C007 C00A 1.527(4) . ?
C008 C00A 1.539(4) . ?
C008 C00B 1.394(4) . ?
C009 H00A 0.9900 . ?
C009 H00B 0.9900 . ?
C00A C00G 1.542(4) . ?
C00B H00C 0.9500 . ?
C00B C00K 1.399(4) . ?
C00C H00D 0.9500 . ?
C00C C00D 1.311(4) . ?
C00C C00G 1.498(4) . ?
C00D H00E 0.9500 . ?
C00D C00E 1.503(4) . ?
C00E H00F 1.0000 . ?
C00E C00I 1.523(4) . ?
C00F H00G 0.9500 . ?
C00F C00H 1.361(5) . ?
C00G H00H 0.9900 . ?
C00G H00I 0.9900 . ?
C00H H00J 0.9500 . ?
C00H C00K 1.371(5) . ?
C00I H00K 0.9900 . ?
C00I H00L 0.9900 . ?
C00J H00M 0.9800 . ?
C00J H00N 0.9800 . ?
C00J H00O 0.9800 . ?
C00K H00P 0.9500 . ?
